data_4117121
loop_
_publ_author_name
'Stephen F. Martin'
'Kenneth J. Barr'

_publ_section_title
;
 Vinylogous Mannich Reactions. The Asymmetric Total Synthesis of
 (+)-Croomine
;
_journal_name_full 'Journal of the American Chemical Society'
_journal_page_first 3299
_journal_page_last 3300
_journal_paper_doi 10.1021/ja9542146
_journal_volume 118
_journal_year 1996
_chemical_formula_sum 'C18 H25 N O4'
_chemical_formula_weight 319.39
_chemical_name_systematic
; 
 ? 
;
_space_group_IT_number 19
_symmetry_cell_setting orthorhombic
_symmetry_space_group_name_Hall 'P 2ac 2ab'
_symmetry_space_group_name_H-M 'P 21 21 21'
_atom_sites_solution_hydrogens geom
_atom_sites_solution_primary direct
_atom_sites_solution_secondary difmap
_audit_creation_method SHELXL
_cell_angle_alpha 90.00
_cell_angle_beta 90.00
_cell_angle_gamma 90.00
_cell_formula_units_Z 4
_cell_length_a 6.2040(10)
_cell_length_b 10.9880(10)
_cell_length_c 24.180(4)
_cell_measurement_temperature 173(2)
_cell_volume 1648.3(4)
_computing_structure_refinement 'SHELXL-93 (Sheldrick, 1993)'
_computing_structure_solution 'SHELXS-86 (Sheldrick, 1990)'
_diffrn_ambient_temperature 173(2)
_diffrn_radiation_monochromator graphite
_diffrn_radiation_source 'normal-focus sealed tube'
_diffrn_radiation_type MoK\a
_diffrn_radiation_wavelength 0.71073
_diffrn_reflns_av_R_equivalents 0.0000
_diffrn_reflns_av_sigmaI/netI 0.0793
_diffrn_reflns_limit_h_max 6
_diffrn_reflns_limit_h_min 0
_diffrn_reflns_limit_k_max 11
_diffrn_reflns_limit_k_min 0
_diffrn_reflns_limit_l_max 24
_diffrn_reflns_limit_l_min 0
_diffrn_reflns_number 1150
_diffrn_reflns_theta_max 22.54
_diffrn_reflns_theta_min 2.04
_exptl_absorpt_coefficient_mu 0.090
_exptl_crystal_density_diffrn 1.287
_exptl_crystal_F_000 688
_refine_diff_density_max 0.213
_refine_diff_density_min -0.175
_refine_diff_density_rms 0.048
_refine_ls_abs_structure_details 'Flack H D (1983), Acta Cryst. A39, 876-881'
_refine_ls_abs_structure_Flack 1.80(447)
_refine_ls_extinction_coef 0.0213(47)
_refine_ls_extinction_expression Fc^*^=kFc[1+0.001xFc^2^\l^3^/sin(2\q)]^-1/4^
_refine_ls_extinction_method SHELXL
_refine_ls_goodness_of_fit_all 0.986
_refine_ls_goodness_of_fit_obs 1.001
_refine_ls_matrix_type full
_refine_ls_number_parameters 209
_refine_ls_number_reflns 1150
_refine_ls_number_restraints 0
_refine_ls_restrained_S_all 0.986
_refine_ls_restrained_S_obs 1.001
_refine_ls_R_factor_all 0.0942
_refine_ls_R_factor_obs 0.0562
_refine_ls_shift/esd_max 0.000
_refine_ls_shift/esd_mean 0.000
_refine_ls_structure_factor_coef Fsqd
_refine_ls_weighting_details 'w=1/[\s^2^(Fo^2^)+(0.0874P)^2^+0.5312P] where P=(Fo^2^+2Fc^2^)/3'
_refine_ls_weighting_scheme calc
_refine_ls_wR_factor_all 0.1538
_refine_ls_wR_factor_obs 0.1256
_reflns_number_observed 812
_reflns_number_total 1150
_reflns_observed_criterion >2sigma(I)
_cod_data_source_file ja9542146_4.cif
_cod_data_source_block 16
_cod_depositor_comments
;
The following automatic conversions were performed:

'_refine_ls_weighting_scheme' value 'calc
w=1/[\s^2^(Fo^2^)+(0.0874P)^2^+0.5312P] where P=(Fo^2^+2Fc^2^)/3' was
changed to 'calc'. New tag '_refine_ls_weighting_details' was
created. The value of the new tag was set to
'w=1/[\s^2^(Fo^2^)+(0.0874P)^2^+0.5312P] where P=(Fo^2^+2Fc^2^)/3'.

Automatic conversion script
Id: cif_fix_values 3143 2015-03-26 13:38:13Z robertas 
;
_cod_database_code 4117121

loop_
_symmetry_equiv_pos_as_xyz
'x, y, z'
'-x+1/2, -y, z+1/2'
'-x, y+1/2, -z+1/2'
'x+1/2, -y+1/2, -z'

loop_
_atom_site_aniso_label
_atom_site_aniso_U_11
_atom_site_aniso_U_22
_atom_site_aniso_U_33
_atom_site_aniso_U_23
_atom_site_aniso_U_13
_atom_site_aniso_U_12
C1 0.089(7) 0.039(5) 0.065(8) 0.009(5) -0.025(6) -0.005(5)
C2 0.095(7) 0.037(5) 0.030(6) 0.002(4) 0.010(5) 0.002(5)
C3 0.044(4) 0.029(4) 0.038(6) 0.002(4) 0.004(4) 0.011(4)
N 0.039(4) 0.034(4) 0.039(5) 0.005(3) -0.001(4) -0.004(3)
C5 0.055(5) 0.046(5) 0.058(7) 0.020(4) -0.016(5) -0.002(5)
C6 0.061(6) 0.051(5) 0.035(7) 0.003(4) -0.010(5) -0.018(5)
C7 0.099(8) 0.047(6) 0.055(8) -0.005(5) -0.014(6) 0.004(6)
C8 0.061(6) 0.034(5) 0.075(8) 0.000(5) -0.003(6) 0.004(5)
C9 0.035(4) 0.033(5) 0.031(6) 0.000(4) 0.000(4) 0.000(4)
C9A 0.027(4) 0.037(5) 0.043(6) 0.004(4) 0.006(4) 0.000(4)
O9 0.036(3) 0.039(3) 0.053(5) 0.018(3) 0.008(3) -0.002(3)
C10 0.047(5) 0.063(6) 0.052(7) 0.020(5) 0.011(5) 0.004(5)
C11 0.048(5) 0.028(4) 0.033(6) 0.001(4) 0.000(4) -0.001(4)
C12 0.041(5) 0.024(4) 0.063(8) 0.005(4) -0.002(5) -0.006(4)
O12 0.044(3) 0.062(4) 0.072(5) 0.018(4) -0.015(4) 0.000(3)
C13 0.051(5) 0.067(6) 0.045(6) 0.025(5) 0.003(5) 0.008(5)
C14 0.031(5) 0.041(5) 0.035(6) 0.002(4) -0.001(4) 0.000(4)
O14 0.046(3) 0.027(3) 0.039(4) 0.001(2) 0.007(3) -0.001(3)
C15 0.049(5) 0.034(5) 0.038(6) 0.005(4) 0.001(4) 0.007(4)
C16 0.041(5) 0.030(4) 0.036(6) 0.002(4) -0.002(4) 0.006(4)
C17 0.031(5) 0.044(5) 0.037(6) 0.004(4) 0.002(4) 0.006(4)
O17 0.040(4) 0.051(4) 0.092(6) 0.021(3) 0.017(3) 0.004(3)
C18 0.071(6) 0.024(4) 0.050(6) 0.012(4) -0.001(5) 0.000(4)

loop_
_atom_site_label
_atom_site_type_symbol
_atom_site_fract_x
_atom_site_fract_y
_atom_site_fract_z
_atom_site_U_iso_or_equiv
_atom_site_thermal_displace_type
_atom_site_occupancy
_atom_site_calc_flag
_atom_site_refinement_flags
C1 C 0.3369(16) 0.2059(7) 0.4370(4) 0.064(3) Uani 1 d .
H1A H 0.4899(16) 0.2120(7) 0.4318(4) 0.077 Uiso 1 d R
H1B H 0.3092(16) 0.1833(7) 0.4746(4) 0.077 Uiso 1 d R
C2 C 0.2274(16) 0.3263(7) 0.4241(4) 0.054(3) Uani 1 d .
H2A H 0.1553(16) 0.3579(7) 0.4561(4) 0.065 Uiso 1 d R
H2B H 0.3322(16) 0.3849(7) 0.4120(4) 0.065 Uiso 1 d R
C3 C 0.0693(13) 0.3005(6) 0.3779(3) 0.037(2) Uani 1 d .
H3 H -0.0653(13) 0.3388(6) 0.3869(3) 0.044 Uiso 1 d R
N N 0.0407(10) 0.1664(5) 0.3806(3) 0.038(2) Uani 1 d .
C5 C -0.0727(14) 0.1139(7) 0.3341(4) 0.053(3) Uani 1 d .
H5A H -0.1827(14) 0.1698(7) 0.3224(4) 0.063 Uiso 1 d R
H5B H 0.0261(14) 0.1039(7) 0.3038(4) 0.063 Uiso 1 d R
C6 C -0.1771(13) -0.0072(7) 0.3470(4) 0.049(2) Uani 1 d .
H6A H -0.2452(13) -0.0017(7) 0.3826(4) 0.059 Uiso 1 d R
H6B H -0.2886(13) -0.0210(7) 0.3202(4) 0.059 Uiso 1 d R
C7 C -0.0321(17) -0.1156(8) 0.3487(4) 0.067(3) Uani 1 d .
H7A H -0.1143(17) -0.1833(8) 0.3623(4) 0.080 Uiso 1 d R
H7B H 0.0044(17) -0.1334(8) 0.3110(4) 0.080 Uiso 1 d R
C8 C 0.1747(14) -0.1112(7) 0.3797(4) 0.057(3) Uani 1 d .
H8A H 0.1924(14) -0.1893(7) 0.3970(4) 0.068 Uiso 1 d R
H8B H 0.2899(14) -0.1026(7) 0.3535(4) 0.068 Uiso 1 d R
C9 C 0.2422(12) 0.1133(6) 0.3982(3) 0.033(2) Uani 1 d .
H9 H 0.3355(12) 0.1056(6) 0.3668(3) 0.040 Uiso 1 d R
C9A C 0.2095(11) -0.0153(7) 0.4244(3) 0.035(2) Uani 1 d .
O9 O 0.4181(8) -0.0450(4) 0.4490(3) 0.043(2) Uani 1 d .
C10 C 0.0466(13) -0.0172(8) 0.4711(4) 0.054(2) Uani 1 d .
H10A H -0.0300(13) 0.0586(8) 0.4731(4) 0.065 Uiso 1 d R
H10B H -0.0555(13) -0.0817(8) 0.4656(4) 0.065 Uiso 1 d R
C11 C 0.1771(11) -0.0387(6) 0.5242(3) 0.036(2) Uani 1 d .
H11 H 0.1811(11) 0.0365(6) 0.5444(3) 0.044 Uiso 1 d R
C12 C 0.3978(12) -0.0651(6) 0.5041(4) 0.043(2) Uani 1 d .
O12 O 0.5524(9) -0.0999(5) 0.5311(3) 0.060(2) Uani 1 d .
C13 C 0.0937(13) -0.1358(7) 0.5622(4) 0.054(3) Uani 1 d .
H13A H 0.1854(13) -0.1426(7) 0.5940(4) 0.082 Uiso 1 d R
H13B H 0.0900(13) -0.2123(7) 0.5430(4) 0.082 Uiso 1 d R
H13C H -0.0494(13) -0.1144(7) 0.5738(4) 0.082 Uiso 1 d R
C14 C 0.1484(12) 0.3497(7) 0.3224(3) 0.036(2) Uani 1 d .
H14A H 0.0575(12) 0.3184(7) 0.2937(3) 0.043 Uiso 1 d R
O14 O 0.3665(8) 0.3126(4) 0.3114(2) 0.0376(14) Uani 1 d .
C15 C 0.1587(14) 0.4844(6) 0.3173(4) 0.040(2) Uani 1 d .
H15 H 0.0380(14) 0.5376(6) 0.3230(4) 0.048 Uiso 1 d R
C16 C 0.3497(13) 0.5201(6) 0.3036(3) 0.036(2) Uani 1 d .
C17 C 0.4858(13) 0.4128(7) 0.2989(4) 0.038(2) Uani 1 d .
O17 O 0.6743(9) 0.4045(5) 0.2877(3) 0.061(2) Uani 1 d .
C18 C 0.4405(14) 0.6452(6) 0.2903(4) 0.048(2) Uani 1 d .
H18A H 0.3312(14) 0.7059(6) 0.2958(4) 0.073 Uiso 1 d R
H18B H 0.4875(14) 0.6467(6) 0.2525(4) 0.073 Uiso 1 d R
H18C H 0.5606(14) 0.6618(6) 0.3142(4) 0.073 Uiso 1 d R

loop_
_atom_type_symbol
_atom_type_description
_atom_type_scat_dispersion_real
_atom_type_scat_dispersion_imag
_atom_type_scat_source
C C 0.0033 0.0016 'International Tables Vol C Tables 4.2.6.8 and 6.1.1.4'
H H 0.0000 0.0000 'International Tables Vol C Tables 4.2.6.8 and 6.1.1.4'
N N 0.0061 0.0033 'International Tables Vol C Tables 4.2.6.8 and 6.1.1.4'
O O 0.0106 0.0060 'International Tables Vol C Tables 4.2.6.8 and 6.1.1.4'

loop_
_geom_angle_atom_site_label_1
_geom_angle_atom_site_label_2
_geom_angle_atom_site_label_3
_geom_angle
C9 C1 C2 106.6(7)
C9 C1 H1A 110.7(5)
C2 C1 H1A 110.7(5)
C9 C1 H1B 110.3(5)
C2 C1 H1B 109.9(5)
H1A C1 H1B 108.6
C3 C2 C1 106.1(6)
C3 C2 H2A 111.2(5)
C1 C2 H2A 110.9(5)
C3 C2 H2B 109.9(4)
C1 C2 H2B 110.1(5)
H2A C2 H2B 108.6
N C3 C2 103.4(6)
N C3 C14 115.3(6)
C2 C3 C14 111.9(7)
N C3 H3 108.8(4)
C2 C3 H3 108.4(4)
C14 C3 H3 108.8(4)
C9 N C5 119.4(7)
C9 N C3 108.0(6)
C5 N C3 114.8(6)
N C5 C6 113.4(7)
N C5 H5A 108.7(4)
C6 C5 H5A 108.6(5)
N C5 H5B 109.1(5)
C6 C5 H5B 109.3(5)
H5A C5 H5B 107.7
C7 C6 C5 116.7(7)
C7 C6 H6A 106.9(5)
C5 C6 H6A 108.6(5)
C7 C6 H6B 109.0(4)
C5 C6 H6B 108.0(5)
H6A C6 H6B 107.3
C8 C7 C6 120.5(7)
C8 C7 H7A 108.1(5)
C6 C7 H7A 107.9(5)
C8 C7 H7B 106.4(6)
C6 C7 H7B 106.2(5)
H7A C7 H7B 107.0
C7 C8 C9A 120.1(7)
C7 C8 H8A 106.8(5)
C9A C8 H8A 107.1(5)
C7 C8 H8B 108.2(6)
C9A C8 H8B 107.1(5)
H8A C8 H8B 106.8
N C9 C1 104.5(6)
N C9 C9A 111.9(6)
C1 C9 C9A 114.3(7)
N C9 H9 108.9(4)
C1 C9 H9 108.6(5)
C9A C9 H9 108.6(4)
O9 C9A C10 106.5(7)
O9 C9A C8 105.0(6)
C10 C9A C8 115.1(7)
O9 C9A C9 104.6(5)
C10 C9A C9 113.6(6)
C8 C9A C9 110.9(7)
C12 O9 C9A 110.7(6)
C9A C10 C11 105.9(6)
C9A C10 H10A 110.9(4)
C11 C10 H10A 110.6(4)
C9A C10 H10B 110.3(5)
C11 C10 H10B 110.5(4)
H10A C10 H10B 108.7
C12 C11 C13 112.3(7)
C12 C11 C10 104.1(7)
C13 C11 C10 116.1(7)
C12 C11 H11 108.1(4)
C13 C11 H11 108.0(5)
C10 C11 H11 107.8(4)
O12 C12 O9 120.2(8)
O12 C12 C11 127.7(9)
O9 C12 C11 112.1(7)
C11 C13 H13A 110.0(5)
C11 C13 H13B 109.5(5)
H13A C13 H13B 109.5
C11 C13 H13C 108.9(4)
H13A C13 H13C 109.5
H13B C13 H13C 109.5
O14 C14 C15 103.1(6)
O14 C14 C3 111.4(6)
C15 C14 C3 116.1(6)
O14 C14 H14A 108.5(4)
C15 C14 H14A 108.7(5)
C3 C14 H14A 108.7(4)
C17 O14 C14 108.9(6)
C16 C15 C14 111.3(7)
C16 C15 H15 124.6(4)
C14 C15 H15 124.1(5)
C15 C16 C17 107.8(7)
C15 C16 C18 132.0(7)
C17 C16 C18 120.1(7)
O17 C17 O14 121.1(7)
O17 C17 C16 130.0(8)
O14 C17 C16 108.8(6)
C16 C18 H18A 109.7(4)
C16 C18 H18B 109.2(4)
H18A C18 H18B 109.5
C16 C18 H18C 109.5(4)
H18A C18 H18C 109.5
H18B C18 H18C 109.5

loop_
_geom_bond_atom_site_label_1
_geom_bond_atom_site_label_2
_geom_bond_distance
C1 C9 1.502(11)
C1 C2 1.520(11)
C1 H1A 0.96
C1 H1B 0.96
C2 C3 1.512(12)
C2 H2A 0.96
C2 H2B 0.96
C3 N 1.485(9)
C3 C14 1.528(11)
C3 H3 0.96
N C9 1.444(9)
N C5 1.446(11)
C5 C6 1.513(10)
C5 H5A 0.96
C5 H5B 0.96
C6 C7 1.493(11)
C6 H6A 0.96
C6 H6B 0.96
C7 C8 1.487(12)
C7 H7A 0.96
C7 H7B 0.96
C8 C9A 1.524(11)
C8 H8A 0.96
C8 H8B 0.96
C9 C9A 1.561(10)
C9 H9 0.96
C9A O9 1.462(8)
C9A C10 1.516(11)
O9 C12 1.357(10)
C10 C11 1.535(11)
C10 H10A 0.96
C10 H10B 0.96
C11 C12 1.481(10)
C11 C13 1.501(10)
C11 H11 0.96
C12 O12 1.222(9)
C13 H13A 0.96
C13 H13B 0.96
C13 H13C 0.96
C14 O14 1.437(8)
C14 C15 1.487(10)
C14 H14A 0.96
O14 C17 1.361(9)
C15 C16 1.292(9)
C15 H15 0.96
C16 C17 1.455(10)
C16 C18 1.519(10)
C17 O17 1.204(8)
C18 H18A 0.96
C18 H18B 0.96
C18 H18C 0.96
